data_1573740
loop_
_publ_author_name
'Das, Saikat'
'Sakai, Jin'
'Nakatani, Riki'
'Kondo, Ayumu'
'Tomioka, Rina'
'Das, Subhabrata'
'Takahashi, Shuntaro'
'Kawawaki, Tokuhisa'
'Biswas, Sourav'
'Negishi, Yuichi'

_publ_section_title
;
 Tunable structural rearrangement in Cu cluster assemblies through linker
 and solvent alterations
;
_journal_name_full 'Chemical Science'
_journal_paper_doi 10.1039/D4SC07730J
_journal_year 2025
_chemical_formula_moiety 'C28 H35 Cu5 F6 N2 O4 S3, C H2 Cl2'
_chemical_formula_sum 'C27 H37 Cl2 Cu5 F6 N4 O4 S3'
_chemical_formula_weight 1080.38
_space_group_crystal_system monoclinic
_space_group_IT_number 14
_space_group_name_Hall '-P 2ybc'
_space_group_name_H-M_alt 'P 1 21/c 1'
_atom_sites_solution_hydrogens geom
_audit_creation_date 2024-11-06
_audit_creation_method
;
Olex2 1.5
(compiled 2023.08.24 svn.re1ec1418 for OlexSys, GUI svn.r6817)
;
_audit_update_record
;
2024-11-06 deposited with the CCDC.	2025-01-22 downloaded from the CCDC.
;
_cell_angle_alpha 90
_cell_angle_beta 91.9010(10)
_cell_angle_gamma 90
_cell_formula_units_Z 4
_cell_length_a 13.9234(4)
_cell_length_b 11.9576(4)
_cell_length_c 23.9446(7)
_cell_measurement_reflns_used 7614
_cell_measurement_temperature 273.15
_cell_measurement_theta_max 28.59
_cell_measurement_theta_min 2.25
_cell_volume 3984.4(2)
_computing_cell_refinement 'SAINT V8.40B (?, 2016)'
_computing_data_collection 'Bruker APEX2'
_computing_data_reduction 'SAINT V8.40B (?, 2016)'
_computing_molecular_graphics 'Olex2 1.5 (Dolomanov et al., 2009)'
_computing_publication_material 'Olex2 1.5 (Dolomanov et al., 2009)'
_computing_structure_refinement 'SHELXL 2019/2 (Sheldrick, 2015)'
_computing_structure_solution 'SHELXT 2018/2 (Sheldrick, 2018)'
_diffrn_ambient_temperature 273.15
_diffrn_measured_fraction_theta_full 0.993
_diffrn_measured_fraction_theta_max 0.991
_diffrn_measurement_device_type 'Bruker APEX-II CCD'
_diffrn_measurement_method '\f and \w scans'
_diffrn_radiation_type MoK\a
_diffrn_radiation_wavelength 0.71073
_diffrn_reflns_av_R_equivalents 0.0481
_diffrn_reflns_av_unetI/netI 0.0459
_diffrn_reflns_Laue_measured_fraction_full 0.993
_diffrn_reflns_Laue_measured_fraction_max 0.991
_diffrn_reflns_limit_h_max 16
_diffrn_reflns_limit_h_min -16
_diffrn_reflns_limit_k_max 14
_diffrn_reflns_limit_k_min -14
_diffrn_reflns_limit_l_max 28
_diffrn_reflns_limit_l_min -23
_diffrn_reflns_number 28226
_diffrn_reflns_point_group_measured_fraction_full 0.993
_diffrn_reflns_point_group_measured_fraction_max 0.991
_diffrn_reflns_theta_full 25.242
_diffrn_reflns_theta_max 25.350
_diffrn_reflns_theta_min 2.208
_exptl_absorpt_coefficient_mu 2.982
_exptl_absorpt_correction_T_max 0.7462
_exptl_absorpt_correction_T_min 0.6425
_exptl_absorpt_correction_type multi-scan
_exptl_absorpt_process_details
;
SADABS-2016/2 (Bruker,2016/2) was used for absorption correction. 
wR2(int) was 0.0711 before and 0.0501 after correction. 
The Ratio of minimum to maximum transmission is 0.8610. 
The \l/2 correction factor is Not present. 
;
_exptl_crystal_colour Orange
_exptl_crystal_colour_primary orange
_exptl_crystal_density_diffrn 1.801
_exptl_crystal_description block
_exptl_crystal_F_000 2160
_exptl_crystal_size_max 0.15
_exptl_crystal_size_mid 0.15
_exptl_crystal_size_min 0.15
_refine_diff_density_max 1.929
_refine_diff_density_min -0.952
_refine_diff_density_rms 0.128
_refine_ls_extinction_method none
_refine_ls_goodness_of_fit_ref 1.031
_refine_ls_hydrogen_treatment constr
_refine_ls_matrix_type full
_refine_ls_number_parameters 469
_refine_ls_number_reflns 7234
_refine_ls_number_restraints 391
_refine_ls_restrained_S_all 1.027
_refine_ls_R_factor_all 0.0691
_refine_ls_R_factor_gt 0.0509
_refine_ls_shift/su_max 0.001
_refine_ls_shift/su_mean 0.000
_refine_ls_structure_factor_coef Fsqd
_refine_ls_weighting_details 'w=1/[\s^2^(Fo^2^)+(0.0520P)^2^+23.1597P] where P=(Fo^2^+2Fc^2^)/3'
_refine_ls_weighting_scheme calc
_refine_ls_wR_factor_gt 0.1206
_refine_ls_wR_factor_ref 0.1298
_reflns_Friedel_coverage 0.000
_reflns_number_gt 5654
_reflns_number_total 7234
_reflns_threshold_expression 'I > 2\s(I)'
_cod_data_source_file d4sc07730j2.cif
_cod_data_source_block Cu10-dpe
_cod_depositor_comments
;
The following automatic conversions were performed:

data item '_exptl_crystal_colour_primary' value 'Orange' was changed
to 'orange' in accordance with the
/home/data/users/saulius/crontab/automatic-downloads/rss-feeds/RSC/lib/dictionaries/cif_core.dic
dictionary named 'cif_core.dic' version 2.4.2 last updated on
2011-04-26.

Automatic conversion script
Id: cif_fix_values 8170 2020-07-09 18:12:32Z antanas 
;
_cod_database_code 1573740
_shelx_shelxl_version_number 2019/2
_shelx_space_group_comment
;
The symmetry employed for this shelxl refinement is uniquely defined
by the following loop, which should always be used as a source of
symmetry information in preference to the above space-group names.
They are only intended as comments.
;
_shelx_estimated_absorpt_t_max 0.663
_shelx_estimated_absorpt_t_min 0.663
_olex2_refinement_description
;
1. Fixed Uiso
 At 1.2 times of:
  All C(H) groups, All C(H,H) groups
 At 1.5 times of:
  All C(H,H,H) groups
2. Rigid bond restraints
 All non-hydrogen atoms
 with sigma for 1-2 distances of 0.01 and sigma for 1-3 distances of 0.01
3. Uiso/Uaniso restraints and constraints
All non-hydrogen atoms have similar U: within 2A with sigma of 0.01 and sigma
for terminal atoms of 0.02 within 2A
4.a Secondary CH2 refined with riding coordinates:
 C27(H27A,H27B)
4.b Aromatic/amide H refined with riding coordinates:
 C3(H3), C4(H4), C6(H6), C7(H7), C9(H9), C10(H10), C11(H11), C12(H12)
4.c Idealised Me refined as rotating group:
 C14(H14A,H14B,H14C), C15(H15A,H15B,H15C), C16(H16A,H16B,H16C), C18(H18A,H18B,
 H18C), C19(H19A,H19B,H19C), C20(H20A,H20B,H20C), C22(H22A,H22B,H22C), C23(H23A,
 H23B,H23C), C24(H24A,H24B,H24C)
;
_olex2_submission_special_instructions 'No special instructions were received'

loop_
_space_group_symop_operation_xyz
'x, y, z'
'-x, y+1/2, -z+1/2'
'-x, -y, -z'
'x, -y-1/2, z-1/2'

loop_
_atom_site_label
_atom_site_type_symbol
_atom_site_fract_x
_atom_site_fract_y
_atom_site_fract_z
_atom_site_U_iso_or_equiv
_atom_site_adp_type
_atom_site_occupancy
_atom_site_site_symmetry_order
_atom_site_calc_flag
_atom_site_refinement_flags_posn
_atom_site_refinement_flags_adp
_atom_site_refinement_flags_occupancy
_atom_site_disorder_assembly
_atom_site_disorder_group
Cu1 Cu 0.03223(5) 0.06291(6) 0.85230(3) 0.02268(17) Uani 1 1 d . U . . .
Cu2 Cu -0.10291(5) 0.00326(7) 0.92434(3) 0.02723(19) Uani 1 1 d . U . . .
Cu5 Cu 0.80350(5) 0.43670(6) 0.56805(3) 0.02507(18) Uani 1 1 d . U . . .
Cu3 Cu 0.86578(5) 0.70645(6) 0.52861(3) 0.02888(19) Uani 1 1 d . U . . .
Cu4 Cu 1.02980(5) 0.62607(6) 0.49043(3) 0.02310(17) Uani 1 1 d . U . . .
S1 S 0.80082(9) 0.54956(12) 0.49424(6) 0.0224(3) Uani 1 1 d . U . . .
S2 S 1.00609(9) 0.68242(11) 0.57557(6) 0.0197(3) Uani 1 1 d . U . . .
S3 S 1.04501(9) 0.60350(11) 0.40111(6) 0.0188(3) Uani 1 1 d . U . . .
F1 F -0.3175(3) -0.0060(5) 0.77006(18) 0.0615(13) Uani 1 1 d . U . . .
F2 F -0.2086(3) -0.0054(5) 0.71028(18) 0.0616(13) Uani 1 1 d . U . . .
F3 F -0.2540(3) 0.1487(4) 0.7444(2) 0.0677(14) Uani 1 1 d . U . . .
F4 F 0.7374(4) 1.0822(4) 0.5148(3) 0.0833(17) Uani 1 1 d . U . . .
F5 F 0.6715(5) 0.9743(5) 0.4567(3) 0.101(2) Uani 1 1 d . U . . .
F6 F 0.6029(4) 1.0154(5) 0.5334(3) 0.0831(17) Uani 1 1 d . U . . .
O1 O -0.1864(3) 0.0079(4) 0.85065(17) 0.0305(9) Uani 1 1 d . U . . .
O2 O -0.0747(3) 0.0583(3) 0.78926(17) 0.0277(9) Uani 1 1 d . U . . .
O3 O 0.7054(4) 0.8577(6) 0.5832(3) 0.0679(17) Uani 1 1 d . U . . .
O4 O 0.8061(3) 0.8540(4) 0.5122(2) 0.0429(11) Uani 1 1 d . U . . .
N1 N 0.1456(3) 0.1135(4) 0.8077(2) 0.0235(10) Uani 1 1 d . U . . .
C28 C 0.3893(4) 0.2162(6) 0.7199(3) 0.0337(14) Uani 1 1 d . U . . .
C29 C 0.4584(4) 0.2481(6) 0.6969(3) 0.0371(14) Uani 1 1 d . U . . .
N4 N 0.6918(3) 0.3773(5) 0.6083(2) 0.0318(11) Uani 1 1 d . U . . .
C1 C -0.1573(4) 0.0338(5) 0.8039(3) 0.0274(12) Uani 1 1 d . U . . .
C2 C -0.2343(5) 0.0430(6) 0.7571(3) 0.0382(14) Uani 1 1 d . U . . .
C3 C 0.1689(4) 0.0635(5) 0.7600(3) 0.0297(13) Uani 1 1 d . U . . .
H3 H 0.129855 0.005707 0.746579 0.036 Uiso 1 1 calc R U . . .
C4 C 0.2479(4) 0.0930(6) 0.7294(3) 0.0313(13) Uani 1 1 d . U . . .
H4 H 0.261103 0.055967 0.696412 0.038 Uiso 1 1 calc R U . . .
C5 C 0.3070(4) 0.1794(5) 0.7492(3) 0.0306(12) Uani 1 1 d . U . . .
C6 C 0.2824(4) 0.2332(5) 0.7981(3) 0.0331(13) Uani 1 1 d . U . . .
H6 H 0.319263 0.292473 0.812009 0.040 Uiso 1 1 calc R U . . .
C7 C 0.2026(4) 0.1975(5) 0.8259(3) 0.0301(13) Uani 1 1 d . U . . .
H7 H 0.187578 0.233498 0.858942 0.036 Uiso 1 1 calc R U . . .
C8 C 0.5389(4) 0.2904(6) 0.6670(3) 0.0345(13) Uani 1 1 d . U . . .
C9 C 0.5771(5) 0.2330(6) 0.6238(3) 0.0421(15) Uani 1 1 d . U . . .
H9 H 0.552392 0.163539 0.613418 0.050 Uiso 1 1 calc R U . . .
C10 C 0.6532(5) 0.2790(6) 0.5952(3) 0.0413(15) Uani 1 1 d . U . . .
H10 H 0.677996 0.239009 0.565595 0.050 Uiso 1 1 calc R U . . .
C11 C 0.6528(5) 0.4340(7) 0.6502(3) 0.0429(16) Uani 1 1 d . U . . .
H11 H 0.678529 0.503538 0.659532 0.051 Uiso 1 1 calc R U . . .
C12 C 0.5772(5) 0.3953(7) 0.6802(3) 0.0458(16) Uani 1 1 d . U . . .
H12 H 0.552085 0.438212 0.708592 0.055 Uiso 1 1 calc R U . . .
C13 C 0.6747(4) 0.5778(6) 0.4674(3) 0.0323(13) Uani 1 1 d . U . . .
C14 C 0.6356(5) 0.4686(7) 0.4431(3) 0.0463(17) Uani 1 1 d . U . . .
H14A H 0.672805 0.446996 0.411830 0.069 Uiso 1 1 calc R U . . .
H14B H 0.569728 0.478776 0.430961 0.069 Uiso 1 1 calc R U . . .
H14C H 0.639476 0.411280 0.471130 0.069 Uiso 1 1 calc R U . . .
C15 C 0.6158(4) 0.6142(7) 0.5164(3) 0.0462(18) Uani 1 1 d . U . . .
H15A H 0.611372 0.553502 0.542398 0.069 Uiso 1 1 calc R U . . .
H15B H 0.552474 0.635021 0.503085 0.069 Uiso 1 1 calc R U . . .
H15C H 0.646193 0.677015 0.534559 0.069 Uiso 1 1 calc R U . . .
C16 C 0.6792(5) 0.6685(6) 0.4230(3) 0.0409(16) Uani 1 1 d . U . . .
H16A H 0.709864 0.733753 0.438759 0.061 Uiso 1 1 calc R U . . .
H16B H 0.615219 0.687245 0.410073 0.061 Uiso 1 1 calc R U . . .
H16C H 0.715306 0.641827 0.392292 0.061 Uiso 1 1 calc R U . . .
C17 C 1.0223(4) 0.7369(5) 0.3612(2) 0.0245(12) Uani 1 1 d . U . . .
C18 C 1.0344(6) 0.7114(6) 0.3001(3) 0.0430(17) Uani 1 1 d . U . . .
H18A H 1.098279 0.684082 0.294688 0.065 Uiso 1 1 calc R U . . .
H18B H 1.024096 0.778250 0.278552 0.065 Uiso 1 1 calc R U . . .
H18C H 0.988575 0.655575 0.288220 0.065 Uiso 1 1 calc R U . . .
C19 C 1.0947(5) 0.8242(5) 0.3814(3) 0.0377(15) Uani 1 1 d . U . . .
H19A H 1.087238 0.837723 0.420528 0.057 Uiso 1 1 calc R U . . .
H19B H 1.084074 0.892497 0.361012 0.057 Uiso 1 1 calc R U . . .
H19C H 1.158621 0.797671 0.375371 0.057 Uiso 1 1 calc R U . . .
C20 C 0.9202(5) 0.7744(6) 0.3730(3) 0.0449(17) Uani 1 1 d . U . . .
H20A H 0.875839 0.715771 0.362867 0.067 Uiso 1 1 calc R U . . .
H20B H 0.904843 0.840184 0.351501 0.067 Uiso 1 1 calc R U . . .
H20C H 0.915533 0.790930 0.412064 0.067 Uiso 1 1 calc R U . . .
C21 C 1.0737(5) 0.8122(5) 0.5934(3) 0.0338(14) Uani 1 1 d . U . . .
C22 C 1.1797(6) 0.7868(7) 0.5993(5) 0.078(3) Uani 1 1 d . U . . .
H22A H 1.190583 0.733480 0.628850 0.117 Uiso 1 1 calc R U . . .
H22B H 1.214306 0.854348 0.608023 0.117 Uiso 1 1 calc R U . . .
H22C H 1.201619 0.756352 0.564916 0.117 Uiso 1 1 calc R U . . .
C23 C 1.0530(5) 0.9007(5) 0.5495(3) 0.0350(15) Uani 1 1 d . U . . .
H23A H 1.074157 0.874753 0.513967 0.053 Uiso 1 1 calc R U . . .
H23B H 1.086627 0.968186 0.559560 0.053 Uiso 1 1 calc R U . . .
H23C H 0.985217 0.915193 0.546991 0.053 Uiso 1 1 calc R U . . .
C24 C 1.0349(9) 0.8520(8) 0.6491(4) 0.089(3) Uani 1 1 d . U . . .
H24A H 0.967866 0.869520 0.644284 0.134 Uiso 1 1 calc R U . . .
H24B H 1.069433 0.917451 0.661386 0.134 Uiso 1 1 calc R U . . .
H24C H 1.043130 0.793864 0.676489 0.134 Uiso 1 1 calc R U . . .
C25 C 0.7378(5) 0.8906(6) 0.5392(3) 0.0460(16) Uani 1 1 d . U . . .
C26 C 0.6849(6) 0.9884(7) 0.5105(4) 0.0561(18) Uani 1 1 d . U . . .
Cl Cl 0.4561(2) 0.7206(2) 0.65603(14) 0.0953(10) Uani 1 1 d . U . . .
Cl1 Cl 0.4673(2) 0.9609(2) 0.66203(12) 0.0802(8) Uani 1 1 d . U . . .
C27 C 0.4770(7) 0.8438(8) 0.6194(4) 0.072(2) Uani 1 1 d . U . . .
H27A H 0.540873 0.841351 0.604438 0.086 Uiso 1 1 calc R U . . .
H27B H 0.430979 0.849633 0.588221 0.086 Uiso 1 1 calc R U . . .

loop_
_atom_site_aniso_label
_atom_site_aniso_U_11
_atom_site_aniso_U_22
_atom_site_aniso_U_33
_atom_site_aniso_U_23
_atom_site_aniso_U_13
_atom_site_aniso_U_12
Cu1 0.0227(3) 0.0245(4) 0.0214(4) -0.0003(3) 0.0092(3) -0.0032(3)
Cu2 0.0203(3) 0.0424(4) 0.0193(4) 0.0014(3) 0.0057(3) -0.0057(3)
Cu5 0.0181(3) 0.0321(4) 0.0255(4) 0.0042(3) 0.0088(3) -0.0023(3)
Cu3 0.0262(4) 0.0335(4) 0.0273(4) -0.0012(3) 0.0058(3) 0.0047(3)
Cu4 0.0275(4) 0.0238(4) 0.0184(4) 0.0003(3) 0.0065(3) -0.0002(3)
S1 0.0168(6) 0.0309(7) 0.0200(7) 0.0016(6) 0.0075(5) 0.0011(6)
S2 0.0241(7) 0.0181(6) 0.0172(7) -0.0003(5) 0.0043(5) -0.0010(5)
S3 0.0195(6) 0.0198(6) 0.0177(7) 0.0022(5) 0.0073(5) -0.0016(5)
F1 0.040(2) 0.102(4) 0.041(3) 0.021(2) -0.0115(18) -0.032(2)
F2 0.064(3) 0.096(4) 0.024(2) -0.004(2) -0.0029(19) -0.028(3)
F3 0.062(3) 0.065(3) 0.074(4) 0.031(3) -0.025(2) -0.002(2)
F4 0.087(4) 0.044(3) 0.121(5) -0.001(3) 0.033(3) 0.000(3)
F5 0.155(6) 0.074(4) 0.071(4) -0.001(3) -0.035(4) 0.045(4)
F6 0.055(3) 0.073(3) 0.122(5) 0.018(3) 0.017(3) 0.029(3)
O1 0.0247(19) 0.044(2) 0.022(2) 0.0051(19) 0.0018(16) -0.0053(19)
O2 0.0267(19) 0.033(2) 0.024(2) 0.0058(18) 0.0046(16) -0.0085(18)
O3 0.078(4) 0.081(4) 0.046(4) 0.011(3) 0.015(3) 0.030(3)
O4 0.037(2) 0.038(2) 0.054(3) -0.002(2) 0.007(2) 0.008(2)
N1 0.018(2) 0.028(2) 0.024(2) 0.002(2) 0.0053(18) -0.0030(19)
C28 0.028(3) 0.044(3) 0.029(3) 0.007(3) 0.007(2) -0.004(3)
C29 0.027(3) 0.056(4) 0.029(3) 0.012(3) 0.003(2) -0.005(3)
N4 0.023(2) 0.040(3) 0.033(3) 0.005(2) 0.0088(19) -0.005(2)
C1 0.031(3) 0.025(3) 0.026(3) 0.005(2) 0.001(2) -0.006(2)
C2 0.036(3) 0.050(3) 0.028(3) 0.009(3) -0.004(2) -0.012(3)
C3 0.026(3) 0.035(3) 0.028(3) -0.001(2) 0.009(2) -0.007(2)
C4 0.027(3) 0.042(3) 0.025(3) 0.002(3) 0.010(2) -0.007(2)
C5 0.024(3) 0.039(3) 0.030(3) 0.010(2) 0.008(2) -0.003(2)
C6 0.029(3) 0.036(3) 0.034(3) 0.001(3) 0.007(2) -0.011(3)
C7 0.027(3) 0.033(3) 0.031(3) -0.002(2) 0.010(2) -0.008(2)
C8 0.022(3) 0.052(3) 0.030(3) 0.009(3) 0.007(2) -0.005(2)
C9 0.031(3) 0.036(3) 0.060(4) 0.003(3) 0.015(3) -0.005(3)
C10 0.039(3) 0.035(3) 0.052(4) -0.003(3) 0.024(3) 0.000(3)
C11 0.041(3) 0.058(4) 0.031(3) -0.010(3) 0.011(3) -0.024(3)
C12 0.041(3) 0.068(4) 0.030(3) -0.010(3) 0.016(3) -0.021(3)
C13 0.020(3) 0.051(3) 0.027(3) 0.001(3) 0.007(2) 0.007(2)
C14 0.026(3) 0.068(4) 0.045(4) 0.000(4) 0.001(3) -0.016(3)
C15 0.023(3) 0.076(5) 0.041(4) 0.007(4) 0.014(3) 0.014(3)
C16 0.032(3) 0.056(4) 0.035(4) 0.010(3) 0.004(3) 0.013(3)
C17 0.031(3) 0.018(3) 0.025(3) 0.003(2) 0.004(2) 0.001(2)
C18 0.073(5) 0.030(3) 0.027(3) 0.005(3) 0.005(3) -0.001(3)
C19 0.047(4) 0.031(3) 0.035(4) 0.003(3) 0.002(3) -0.008(3)
C20 0.042(3) 0.037(4) 0.056(5) 0.015(3) 0.006(3) 0.009(3)
C21 0.052(3) 0.024(3) 0.025(3) 0.005(2) -0.007(3) -0.014(3)
C22 0.060(4) 0.043(4) 0.128(8) 0.041(5) -0.047(5) -0.025(4)
C23 0.049(4) 0.023(3) 0.033(4) 0.005(3) -0.004(3) -0.005(3)
C24 0.186(9) 0.052(5) 0.032(4) -0.010(4) 0.022(5) -0.051(6)
C25 0.046(3) 0.042(3) 0.050(4) 0.001(3) 0.003(3) 0.008(3)
C26 0.053(4) 0.048(4) 0.068(4) 0.006(4) 0.007(4) 0.011(3)
Cl 0.113(2) 0.0625(15) 0.108(2) 0.0107(15) -0.0399(18) -0.0318(15)
Cl1 0.115(2) 0.0576(13) 0.0703(17) -0.0042(12) 0.0338(15) -0.0115(14)
C27 0.081(6) 0.063(5) 0.071(6) -0.007(4) -0.010(5) -0.001(5)

loop_
_atom_type_symbol
_atom_type_description
_atom_type_scat_dispersion_real
_atom_type_scat_dispersion_imag
_atom_type_scat_source
C C 0.0033 0.0016 'International Tables Vol C Tables 4.2.6.8 and 6.1.1.4'
H H 0.0000 0.0000 'International Tables Vol C Tables 4.2.6.8 and 6.1.1.4'
Cl Cl 0.1484 0.1585 'International Tables Vol C Tables 4.2.6.8 and 6.1.1.4'
Cu Cu 0.3201 1.2651 'International Tables Vol C Tables 4.2.6.8 and 6.1.1.4'
F F 0.0171 0.0103 'International Tables Vol C Tables 4.2.6.8 and 6.1.1.4'
N N 0.0061 0.0033 'International Tables Vol C Tables 4.2.6.8 and 6.1.1.4'
O O 0.0106 0.0060 'International Tables Vol C Tables 4.2.6.8 and 6.1.1.4'
S S 0.1246 0.1234 'International Tables Vol C Tables 4.2.6.8 and 6.1.1.4'

loop_
_geom_angle_atom_site_label_1
_geom_angle_atom_site_label_2
_geom_angle_atom_site_label_3
_geom_angle
_geom_angle_site_symmetry_1
_geom_angle_site_symmetry_3
_geom_angle_publ_flag
S2 Cu1 Cu2 60.17(4) 2_646 . ?
S3 Cu1 Cu2 59.43(4) 4_466 . ?
S3 Cu1 S2 99.78(5) 4_466 2_646 ?
O2 Cu1 Cu2 87.66(11) . . ?
O2 Cu1 S2 112.28(12) . 2_646 ?
O2 Cu1 S3 112.60(12) . 4_466 ?
N1 Cu1 Cu2 171.93(14) . . ?
N1 Cu1 S2 114.27(14) . 2_646 ?
N1 Cu1 S3 118.38(14) . 4_466 ?
N1 Cu1 O2 100.15(18) . . ?
Cu1 Cu2 Cu4 92.61(3) . 4_466 ?
Cu4 Cu2 Cu1 94.97(3) 2_646 . ?
Cu4 Cu2 Cu4 69.65(3) 2_646 4_466 ?
S1 Cu2 Cu1 171.77(5) 4_466 . ?
S1 Cu2 Cu4 79.05(4) 4_466 2_646 ?
S1 Cu2 Cu4 80.05(4) 4_466 4_466 ?
S1 Cu2 S2 124.24(6) 4_466 2_646 ?
S1 Cu2 S3 122.21(6) 4_466 4_466 ?
S2 Cu2 Cu1 52.59(4) 2_646 . ?
S2 Cu2 Cu4 49.34(4) 2_646 2_646 ?
S2 Cu2 Cu4 97.08(4) 2_646 4_466 ?
S3 Cu2 Cu1 52.72(4) 4_466 . ?
S3 Cu2 Cu4 98.85(4) 4_466 2_646 ?
S3 Cu2 Cu4 47.38(4) 4_466 4_466 ?
S3 Cu2 S2 89.41(5) 4_466 2_646 ?
O1 Cu2 Cu1 80.36(11) . . ?
O1 Cu2 Cu4 145.01(13) . 4_466 ?
O1 Cu2 Cu4 144.70(13) . 2_646 ?
O1 Cu2 S1 107.80(12) . 4_466 ?
O1 Cu2 S2 105.11(13) . 2_646 ?
O1 Cu2 S3 105.44(12) . 4_466 ?
S1 Cu5 Cu4 76.22(4) . 3_766 ?
S1 Cu5 S3 112.29(5) . 3_766 ?
S3 Cu5 Cu4 48.64(4) 3_766 3_766 ?
N4 Cu5 Cu4 143.81(16) . 3_766 ?
N4 Cu5 S1 127.55(16) . . ?
N4 Cu5 S3 120.11(16) . 3_766 ?
S1 Cu3 Cu4 84.93(4) . . ?
S1 Cu3 S2 114.45(6) . . ?
S2 Cu3 Cu4 51.93(4) . . ?
O4 Cu3 Cu4 127.61(14) . . ?
O4 Cu3 S1 120.86(15) . . ?
O4 Cu3 S2 124.50(15) . . ?
Cu2 Cu4 Cu2 110.35(3) 2_656 4_665 ?
Cu2 Cu4 Cu5 96.19(3) 4_665 3_766 ?
Cu2 Cu4 Cu5 86.28(3) 2_656 3_766 ?
Cu3 Cu4 Cu2 104.11(3) . 2_656 ?
Cu3 Cu4 Cu2 80.74(3) . 4_665 ?
Cu3 Cu4 Cu5 169.61(4) . 3_766 ?
S2 Cu4 Cu2 124.82(5) . 4_665 ?
S2 Cu4 Cu2 61.61(4) . 2_656 ?
S2 Cu4 Cu5 133.70(5) . 3_766 ?
S2 Cu4 Cu3 53.90(4) . . ?
S3 Cu4 Cu2 129.26(5) . 2_656 ?
S3 Cu4 Cu2 57.89(4) . 4_665 ?
S3 Cu4 Cu5 51.42(4) . 3_766 ?
S3 Cu4 Cu3 119.64(5) . . ?
S3 Cu4 S2 168.62(6) . . ?
Cu5 S1 Cu2 115.01(7) . 4_665 ?
Cu5 S1 Cu3 102.80(6) . . ?
Cu3 S1 Cu2 105.33(6) . 4_665 ?
C13 S1 Cu2 111.5(2) . 4_665 ?
C13 S1 Cu5 111.8(2) . . ?
C13 S1 Cu3 109.7(2) . . ?
Cu1 S2 Cu2 67.25(4) 2_656 2_656 ?
Cu3 S2 Cu1 103.57(6) . 2_656 ?
Cu3 S2 Cu2 124.38(6) . 2_656 ?
Cu4 S2 Cu1 123.46(6) . 2_656 ?
Cu4 S2 Cu2 69.05(4) . 2_656 ?
Cu4 S2 Cu3 74.17(5) . . ?
C21 S2 Cu1 118.1(2) . 2_656 ?
C21 S2 Cu2 116.2(2) . 2_656 ?
C21 S2 Cu3 115.8(2) . . ?
C21 S2 Cu4 112.4(2) . . ?
Cu1 S3 Cu2 67.85(4) 4_665 4_665 ?
Cu5 S3 Cu1 92.14(5) 3_766 4_665 ?
Cu5 S3 Cu2 125.76(6) 3_766 4_665 ?
Cu4 S3 Cu1 126.59(6) . 4_665 ?
Cu4 S3 Cu2 74.73(5) . 4_665 ?
Cu4 S3 Cu5 79.94(5) . 3_766 ?
C17 S3 Cu1 117.69(19) . 4_665 ?
C17 S3 Cu2 114.84(18) . 4_665 ?
C17 S3 Cu5 119.01(19) . 3_766 ?
C17 S3 Cu4 111.98(19) . . ?
C1 O1 Cu2 125.5(4) . . ?
C1 O2 Cu1 116.5(4) . . ?
C25 O4 Cu3 122.0(5) . . ?
C3 N1 Cu1 122.1(4) . . ?
C3 N1 C7 117.0(5) . . ?
C7 N1 Cu1 120.9(4) . . ?
C29 C28 C5 178.2(8) . . ?
C28 C29 C8 176.9(7) . . ?
C10 N4 Cu5 121.2(5) . . ?
C10 N4 C11 117.1(5) . . ?
C11 N4 Cu5 121.7(4) . . ?
O1 C1 O2 129.9(6) . . ?
O1 C1 C2 115.9(5) . . ?
O2 C1 C2 114.1(5) . . ?
F1 C2 C1 112.9(5) . . ?
F2 C2 F1 105.3(6) . . ?
F2 C2 F3 106.4(6) . . ?
F2 C2 C1 112.8(6) . . ?
F3 C2 F1 107.1(6) . . ?
F3 C2 C1 111.8(6) . . ?
N1 C3 H3 118.1 . . ?
N1 C3 C4 123.8(6) . . ?
C4 C3 H3 118.1 . . ?
C3 C4 H4 120.7 . . ?
C3 C4 C5 118.6(6) . . ?
C5 C4 H4 120.7 . . ?
C4 C5 C28 122.2(6) . . ?
C6 C5 C28 119.6(6) . . ?
C6 C5 C4 118.1(5) . . ?
C5 C6 H6 120.4 . . ?
C7 C6 C5 119.2(6) . . ?
C7 C6 H6 120.4 . . ?
N1 C7 C6 123.4(6) . . ?
N1 C7 H7 118.3 . . ?
C6 C7 H7 118.3 . . ?
C9 C8 C29 121.9(6) . . ?
C9 C8 C12 117.9(6) . . ?
C12 C8 C29 120.2(6) . . ?
C8 C9 H9 120.1 . . ?
C8 C9 C10 119.8(7) . . ?
C10 C9 H9 120.1 . . ?
N4 C10 C9 122.8(7) . . ?
N4 C10 H10 118.6 . . ?
C9 C10 H10 118.6 . . ?
N4 C11 H11 118.1 . . ?
N4 C11 C12 123.9(7) . . ?
C12 C11 H11 118.1 . . ?
C8 C12 H12 120.7 . . ?
C11 C12 C8 118.6(7) . . ?
C11 C12 H12 120.7 . . ?
C14 C13 S1 107.1(5) . . ?
C15 C13 S1 108.1(5) . . ?
C15 C13 C14 110.2(6) . . ?
C15 C13 C16 111.8(6) . . ?
C16 C13 S1 107.9(4) . . ?
C16 C13 C14 111.5(6) . . ?
C13 C14 H14A 109.5 . . ?
C13 C14 H14B 109.5 . . ?
C13 C14 H14C 109.5 . . ?
H14A C14 H14B 109.5 . . ?
H14A C14 H14C 109.5 . . ?
H14B C14 H14C 109.5 . . ?
C13 C15 H15A 109.5 . . ?
C13 C15 H15B 109.5 . . ?
C13 C15 H15C 109.5 . . ?
H15A C15 H15B 109.5 . . ?
H15A C15 H15C 109.5 . . ?
H15B C15 H15C 109.5 . . ?
C13 C16 H16A 109.5 . . ?
C13 C16 H16B 109.5 . . ?
C13 C16 H16C 109.5 . . ?
H16A C16 H16B 109.5 . . ?
H16A C16 H16C 109.5 . . ?
H16B C16 H16C 109.5 . . ?
C18 C17 S3 107.4(4) . . ?
C18 C17 C19 110.7(5) . . ?
C18 C17 C20 111.9(6) . . ?
C19 C17 S3 108.9(4) . . ?
C19 C17 C20 110.6(5) . . ?
C20 C17 S3 107.3(4) . . ?
C17 C18 H18A 109.5 . . ?
C17 C18 H18B 109.5 . . ?
C17 C18 H18C 109.5 . . ?
H18A C18 H18B 109.5 . . ?
H18A C18 H18C 109.5 . . ?
H18B C18 H18C 109.5 . . ?
C17 C19 H19A 109.5 . . ?
C17 C19 H19B 109.5 . . ?
C17 C19 H19C 109.5 . . ?
H19A C19 H19B 109.5 . . ?
H19A C19 H19C 109.5 . . ?
H19B C19 H19C 109.5 . . ?
C17 C20 H20A 109.5 . . ?
C17 C20 H20B 109.5 . . ?
C17 C20 H20C 109.5 . . ?
H20A C20 H20B 109.5 . . ?
H20A C20 H20C 109.5 . . ?
H20B C20 H20C 109.5 . . ?
C22 C21 S2 109.9(5) . . ?
C22 C21 C23 111.7(6) . . ?
C22 C21 C24 110.6(8) . . ?
C23 C21 S2 110.0(4) . . ?
C23 C21 C24 108.9(6) . . ?
C24 C21 S2 105.6(5) . . ?
C21 C22 H22A 109.5 . . ?
C21 C22 H22B 109.5 . . ?
C21 C22 H22C 109.5 . . ?
H22A C22 H22B 109.5 . . ?
H22A C22 H22C 109.5 . . ?
H22B C22 H22C 109.5 . . ?
C21 C23 H23A 109.5 . . ?
C21 C23 H23B 109.5 . . ?
C21 C23 H23C 109.5 . . ?
H23A C23 H23B 109.5 . . ?
H23A C23 H23C 109.5 . . ?
H23B C23 H23C 109.5 . . ?
C21 C24 H24A 109.5 . . ?
C21 C24 H24B 109.5 . . ?
C21 C24 H24C 109.5 . . ?
H24A C24 H24B 109.5 . . ?
H24A C24 H24C 109.5 . . ?
H24B C24 H24C 109.5 . . ?
O3 C25 O4 130.0(7) . . ?
O3 C25 C26 116.4(7) . . ?
O4 C25 C26 113.5(7) . . ?
F4 C26 C25 110.6(7) . . ?
F5 C26 F4 104.0(8) . . ?
F5 C26 F6 110.0(8) . . ?
F5 C26 C25 113.2(7) . . ?
F6 C26 F4 103.9(7) . . ?
F6 C26 C25 114.2(7) . . ?
Cl C27 H27A 109.3 . . ?
Cl C27 H27B 109.3 . . ?
Cl1 C27 Cl 111.5(6) . . ?
Cl1 C27 H27A 109.3 . . ?
Cl1 C27 H27B 109.3 . . ?
H27A C27 H27B 108.0 . . ?

loop_
_geom_bond_atom_site_label_1
_geom_bond_atom_site_label_2
_geom_bond_distance
_geom_bond_site_symmetry_2
_geom_bond_publ_flag
Cu1 Cu2 2.6907(9) . ?
Cu1 S2 2.3175(15) 2_646 ?
Cu1 S3 2.3115(15) 4_466 ?
Cu1 O2 2.086(4) . ?
Cu1 N1 2.027(5) . ?
Cu2 Cu4 2.6869(10) 2_646 ?
Cu2 Cu4 2.8490(10) 4_466 ?
Cu2 S1 2.2684(15) 4_466 ?
Cu2 S2 2.5311(15) 2_646 ?
Cu2 S3 2.5013(14) 4_466 ?
Cu2 O1 2.081(4) . ?
Cu5 Cu4 2.8508(9) 3_766 ?
Cu5 S1 2.2232(16) . ?
Cu5 S3 2.2632(15) 3_766 ?
Cu5 N4 1.988(5) . ?
Cu3 Cu4 2.6671(10) . ?
Cu3 S1 2.2283(16) . ?
Cu3 S2 2.2400(15) . ?
Cu3 O4 1.984(5) . ?
Cu4 S2 2.1825(15) . ?
Cu4 S3 2.1731(15) . ?
S1 C13 1.880(6) . ?
S2 C21 1.857(6) . ?
S3 C17 1.880(6) . ?
F1 C2 1.343(8) . ?
F2 C2 1.323(8) . ?
F3 C2 1.327(8) . ?
F4 C26 1.340(10) . ?
F5 C26 1.309(11) . ?
F6 C26 1.322(10) . ?
O1 C1 1.243(7) . ?
O2 C1 1.248(7) . ?
O3 C25 1.226(10) . ?
O4 C25 1.246(9) . ?
N1 C3 1.339(8) . ?
N1 C7 1.344(8) . ?
C28 C29 1.188(9) . ?
C28 C5 1.433(8) . ?
C29 C8 1.441(8) . ?
N4 C10 1.326(9) . ?
N4 C11 1.339(9) . ?
C1 C2 1.527(9) . ?
C3 H3 0.9300 . ?
C3 C4 1.387(8) . ?
C4 H4 0.9300 . ?
C4 C5 1.394(9) . ?
C5 C6 1.389(9) . ?
C6 H6 0.9300 . ?
C6 C7 1.381(8) . ?
C7 H7 0.9300 . ?
C8 C9 1.365(10) . ?
C8 C12 1.394(10) . ?
C9 H9 0.9300 . ?
C9 C10 1.394(9) . ?
C10 H10 0.9300 . ?
C11 H11 0.9300 . ?
C11 C12 1.374(9) . ?
C12 H12 0.9300 . ?
C13 C14 1.524(10) . ?
C13 C15 1.516(9) . ?
C13 C16 1.521(9) . ?
C14 H14A 0.9600 . ?
C14 H14B 0.9600 . ?
C14 H14C 0.9600 . ?
C15 H15A 0.9600 . ?
C15 H15B 0.9600 . ?
C15 H15C 0.9600 . ?
C16 H16A 0.9600 . ?
C16 H16B 0.9600 . ?
C16 H16C 0.9600 . ?
C17 C18 1.510(9) . ?
C17 C19 1.519(8) . ?
C17 C20 1.527(9) . ?
C18 H18A 0.9600 . ?
C18 H18B 0.9600 . ?
C18 H18C 0.9600 . ?
C19 H19A 0.9600 . ?
C19 H19B 0.9600 . ?
C19 H19C 0.9600 . ?
C20 H20A 0.9600 . ?
C20 H20B 0.9600 . ?
C20 H20C 0.9600 . ?
C21 C22 1.509(11) . ?
C21 C23 1.512(9) . ?
C21 C24 1.531(11) . ?
C22 H22A 0.9600 . ?
C22 H22B 0.9600 . ?
C22 H22C 0.9600 . ?
C23 H23A 0.9600 . ?
C23 H23B 0.9600 . ?
C23 H23C 0.9600 . ?
C24 H24A 0.9600 . ?
C24 H24B 0.9600 . ?
C24 H24C 0.9600 . ?
C25 C26 1.532(11) . ?
Cl C27 1.744(10) . ?
Cl1 C27 1.741(10) . ?
C27 H27A 0.9700 . ?
C27 H27B 0.9700 . ?

loop_
_geom_torsion_atom_site_label_1
_geom_torsion_atom_site_label_2
_geom_torsion_atom_site_label_3
_geom_torsion_atom_site_label_4
_geom_torsion
_geom_torsion_site_symmetry_1
_geom_torsion_site_symmetry_2
_geom_torsion_site_symmetry_3
_geom_torsion_site_symmetry_4
_geom_torsion_publ_flag
Cu1 S2 C21 C22 82.7(6) 2_656 . . . ?
Cu1 S2 C21 C23 -154.1(4) 2_656 . . . ?
Cu1 S2 C21 C24 -36.7(7) 2_656 . . . ?
Cu1 S3 C17 C18 -20.1(5) 4_665 . . . ?
Cu1 S3 C17 C19 -139.9(4) 4_665 . . . ?
Cu1 S3 C17 C20 100.3(4) 4_665 . . . ?
Cu1 O2 C1 O1 -2.4(9) . . . . ?
Cu1 O2 C1 C2 174.3(4) . . . . ?
Cu1 N1 C3 C4 -177.5(5) . . . . ?
Cu1 N1 C7 C6 178.0(5) . . . . ?
Cu2 S1 C13 C14 62.1(5) 4_665 . . . ?
Cu2 S1 C13 C15 -179.1(4) 4_665 . . . ?
Cu2 S1 C13 C16 -58.1(5) 4_665 . . . ?
Cu2 S2 C21 C22 5.7(6) 2_656 . . . ?
Cu2 S2 C21 C23 129.0(4) 2_656 . . . ?
Cu2 S2 C21 C24 -113.6(6) 2_656 . . . ?
Cu2 S3 C17 C18 -97.0(4) 4_665 . . . ?
Cu2 S3 C17 C19 143.1(4) 4_665 . . . ?
Cu2 S3 C17 C20 23.4(5) 4_665 . . . ?
Cu2 O1 C1 O2 2.8(10) . . . . ?
Cu2 O1 C1 C2 -173.8(4) . . . . ?
Cu5 S1 C13 C14 -68.2(5) . . . . ?
Cu5 S1 C13 C15 50.5(5) . . . . ?
Cu5 S1 C13 C16 171.6(4) . . . . ?
Cu5 S3 C17 C18 89.7(4) 3_766 . . . ?
Cu5 S3 C17 C19 -30.1(5) 3_766 . . . ?
Cu5 S3 C17 C20 -149.8(4) 3_766 . . . ?
Cu5 N4 C10 C9 177.7(6) . . . . ?
Cu5 N4 C11 C12 -178.4(6) . . . . ?
Cu3 S1 C13 C14 178.4(4) . . . . ?
Cu3 S1 C13 C15 -62.8(5) . . . . ?
Cu3 S1 C13 C16 58.2(5) . . . . ?
Cu3 S2 C21 C22 -153.7(5) . . . . ?
Cu3 S2 C21 C23 -30.4(6) . . . . ?
Cu3 S2 C21 C24 86.9(6) . . . . ?
Cu3 O4 C25 O3 12.6(12) . . . . ?
Cu3 O4 C25 C26 -164.2(5) . . . . ?
Cu4 S2 C21 C22 -71.1(6) . . . . ?
Cu4 S2 C21 C23 52.2(5) . . . . ?
Cu4 S2 C21 C24 169.5(6) . . . . ?
Cu4 S3 C17 C18 -179.8(4) . . . . ?
Cu4 S3 C17 C19 60.4(4) . . . . ?
Cu4 S3 C17 C20 -59.3(5) . . . . ?
O1 C1 C2 F1 -16.3(9) . . . . ?
O1 C1 C2 F2 -135.6(6) . . . . ?
O1 C1 C2 F3 104.6(7) . . . . ?
O2 C1 C2 F1 166.5(6) . . . . ?
O2 C1 C2 F2 47.3(8) . . . . ?
O2 C1 C2 F3 -72.5(8) . . . . ?
O3 C25 C26 F4 108.2(9) . . . . ?
O3 C25 C26 F5 -135.5(9) . . . . ?
O3 C25 C26 F6 -8.5(12) . . . . ?
O4 C25 C26 F4 -74.5(9) . . . . ?
O4 C25 C26 F5 41.8(10) . . . . ?
O4 C25 C26 F6 168.8(7) . . . . ?
N1 C3 C4 C5 0.2(10) . . . . ?
C28 C5 C6 C7 179.6(6) . . . . ?
C29 C8 C9 C10 178.2(7) . . . . ?
C29 C8 C12 C11 -178.8(7) . . . . ?
N4 C11 C12 C8 0.9(12) . . . . ?
C3 N1 C7 C6 -0.2(9) . . . . ?
C3 C4 C5 C28 -179.2(6) . . . . ?
C3 C4 C5 C6 -1.3(9) . . . . ?
C4 C5 C6 C7 1.7(10) . . . . ?
C5 C6 C7 N1 -1.0(10) . . . . ?
C7 N1 C3 C4 0.6(9) . . . . ?
C8 C9 C10 N4 0.5(12) . . . . ?
C9 C8 C12 C11 -1.9(11) . . . . ?
C10 N4 C11 C12 0.9(11) . . . . ?
C11 N4 C10 C9 -1.6(11) . . . . ?
C12 C8 C9 C10 1.3(11) . . . . ?
